data_4123260
loop_
_publ_author_name
'Shimada, Masaki'
'Yamanoi, Yoshinori'
'Matsushita, Tomonori'
'Kondo, Takashi'
'Nishibori, Eiji'
'Hatakeyama, Akari'
'Sugimoto, Kunihisa'
'Nishihara, Hiroshi'

_publ_section_title
;
 Optical properties of disilane-bridged donor-acceptor architectures:
 strong effect of substituents on fluorescence and nonlinear optical
 properties.
;
_journal_issue 3
_journal_name_full 'Journal of the American Chemical Society'
_journal_page_first 1024
_journal_page_last 1027
_journal_paper_doi 10.1021/ja511177e
_journal_volume 137
_journal_year 2015
_chemical_formula_sum 'C38 H52 N4 Si4'
_chemical_formula_weight 677.19
_chemical_name_systematic
;
 ?
;
_space_group_IT_number 7
_space_group_name_Hall 'P -2ya'
_space_group_name_H-M_alt 'P 1 a 1'
_symmetry_space_group_name_Hall 'P -2ya'
_symmetry_space_group_name_H-M 'P 1 a 1'
_atom_sites_solution_hydrogens geom
_audit_creation_method SHELXL-2013
_cell_angle_alpha 90
_cell_angle_beta 92.966(7)
_cell_angle_gamma 90
_cell_formula_units_Z 2
_cell_length_a 7.2051(3)
_cell_length_b 23.8974(13)
_cell_length_c 11.7957(7)
_cell_measurement_temperature 150(2)
_cell_volume 2028.30(18)
_computing_structure_refinement 'SHELXL-2013 (Sheldrick, 2013)'
_diffrn_ambient_temperature 150(2)
_diffrn_measured_fraction_theta_full 0.983
_diffrn_measured_fraction_theta_max 0.899
_diffrn_radiation_wavelength 0.4131
_diffrn_reflns_av_R_equivalents 0.0477
_diffrn_reflns_av_unetI/netI 0.7443
_diffrn_reflns_Laue_measured_fraction_full 0.983
_diffrn_reflns_Laue_measured_fraction_max 0.899
_diffrn_reflns_limit_h_max 11
_diffrn_reflns_limit_h_min -11
_diffrn_reflns_limit_k_max 39
_diffrn_reflns_limit_k_min -36
_diffrn_reflns_limit_l_max 18
_diffrn_reflns_limit_l_min -13
_diffrn_reflns_point_group_measured_fraction_full 0.859
_diffrn_reflns_point_group_measured_fraction_max 0.676
_diffrn_reflns_theta_full 14.351
_diffrn_reflns_theta_max 20.135
_diffrn_reflns_theta_min 0.495
_exptl_absorpt_coefficient_mu 0.029
_exptl_crystal_density_diffrn 1.109
_exptl_crystal_F_000 728
_refine_diff_density_max 0.418
_refine_diff_density_min -0.237
_refine_diff_density_rms 0.088
_refine_ls_abs_structure_details
;
 Flack x determined using 273 quotients [(I+)-(I-)]/[(I+)+(I-)]
 (Parsons and Flack (2004), Acta Cryst. A60, s61).
;
_refine_ls_abs_structure_Flack 0.9(3)
_refine_ls_extinction_method none
_refine_ls_goodness_of_fit_ref 0.549
_refine_ls_hydrogen_treatment constr
_refine_ls_matrix_type full
_refine_ls_number_parameters 427
_refine_ls_number_reflns 13273
_refine_ls_number_restraints 8
_refine_ls_restrained_S_all 0.549
_refine_ls_R_factor_all 0.1677
_refine_ls_R_factor_gt 0.0344
_refine_ls_shift/su_max 0.141
_refine_ls_shift/su_mean 0.032
_refine_ls_structure_factor_coef Fsqd
_refine_ls_weighting_details 'w=1/[\s^2^(Fo^2^)+(0.0600P)^2^] where P=(Fo^2^+2Fc^2^)/3'
_refine_ls_weighting_scheme calc
_refine_ls_wR_factor_gt 0.0708
_refine_ls_wR_factor_ref 0.1850
_reflns_Friedel_coverage 0.501
_reflns_Friedel_fraction_full 0.735
_reflns_Friedel_fraction_max 0.452
_reflns_number_gt 808
_reflns_number_total 13273
_reflns_threshold_expression 'I > 2\s(I)'
_cod_data_source_file ja511177e_si_003.cif
_cod_data_source_block shelx
_cod_depositor_comments 'Adding full bibliography for 4123259--4123260.cif.'
_cod_database_code 4123260
_shelx_space_group_comment
;
The symmetry employed for this shelxl refinement is uniquely defined
by the following loop, which should always be used as a source of
symmetry information in preference to the above space-group names.
They are only intended as comments.
;
_shelxl_version_number 2013-4

loop_
_space_group_symop_operation_xyz
'x, y, z'
'x+1/2, -y, z'

loop_
_atom_site_label
_atom_site_type_symbol
_atom_site_fract_x
_atom_site_fract_y
_atom_site_fract_z
_atom_site_U_iso_or_equiv
_atom_site_adp_type
_atom_site_occupancy
_atom_site_site_symmetry_order
_atom_site_calc_flag
_atom_site_refinement_flags_posn
_atom_site_refinement_flags_adp
Si01 Si 0.0683(2) 0.09895(7) 0.57478(15) 0.0283(4) Uani 1 1 d . .
Si02 Si -0.0414(2) 0.31655(7) 0.14787(16) 0.0286(4) Uani 1 1 d . .
Si03 Si 0.0686(2) 0.40116(7) 0.07497(16) 0.0288(4) Uani 1 1 d . .
Si04 Si -0.0406(2) 0.18359(7) -0.35189(16) 0.0287(4) Uani 1 1 d . .
N005 N -0.3755(8) 0.0708(2) 0.1175(5) 0.0348(13) Uani 1 1 d . .
N006 N -0.3693(8) 0.4297(2) -0.3797(5) 0.0374(14) Uani 1 1 d . .
N007 N 0.2100(11) 0.1229(3) -0.0806(6) 0.051(2) Uani 1 1 d . .
C008 C 0.0239(10) 0.0411(3) 0.6764(7) 0.0375(16) Uani 1 1 d . .
H00A H -0.1046 0.0415 0.6943 0.056 Uiso 1 1 calc R U
H00B H 0.1005 0.0463 0.7447 0.056 Uiso 1 1 calc R U
H00C H 0.0529 0.0059 0.6425 0.056 Uiso 1 1 calc R U
C009 C -0.2180(9) 0.4481(3) -0.0782(7) 0.0355(16) Uani 1 1 d . .
H009 H -0.2554 0.4680 -0.0155 0.043 Uiso 1 1 calc R U
C010 C -0.2704(8) 0.4254(2) -0.2792(6) 0.0270(12) Uani 1 1 d . .
C011 C -0.0163(8) 0.1148(3) 0.3377(6) 0.0327(15) Uani 1 1 d . .
H011 H 0.0853 0.1388 0.3423 0.039 Uiso 1 1 calc R U
C012 C -0.3205(8) 0.4540(3) -0.1822(6) 0.0293(14) Uani 1 1 d . .
H012 H -0.4238 0.4773 -0.1864 0.035 Uiso 1 1 calc R U
C013 C 0.4049(9) 0.2495(3) 0.3516(7) 0.0379(16) Uani 1 1 d . .
H013 H 0.4683 0.2580 0.4201 0.046 Uiso 1 1 calc R U
C014 C 0.2077(10) 0.2769(3) -0.3504(6) 0.0378(16) Uani 1 1 d . .
H014 H 0.1420 0.2857 -0.4180 0.045 Uiso 1 1 calc R U
C015 C 0.2072(10) 0.2220(3) 0.1506(6) 0.0332(15) Uani 1 1 d . .
H015 H 0.1412 0.2122 0.0837 0.040 Uiso 1 1 calc R U
C016 C -0.1110(10) 0.3912(3) -0.2695(6) 0.0396(17) Uani 1 1 d . .
H016 H -0.0709 0.3721 -0.3324 0.047 Uiso 1 1 calc R U
C017 C 0.2637(8) 0.2161(3) -0.1957(6) 0.0298(14) Uani 1 1 d . .
C018 C -0.0596(8) 0.0874(2) 0.4357(5) 0.0275(12) Uani 1 1 d . .
C019 C -0.2057(10) 0.1655(4) -0.2344(7) 0.057(3) Uani 1 1 d . .
H01A H -0.2399 0.1992 -0.1963 0.086 Uiso 1 1 calc R U
H01B H -0.1443 0.1406 -0.1808 0.086 Uiso 1 1 calc R U
H01C H -0.3152 0.1478 -0.2673 0.086 Uiso 1 1 calc R U
C020 C 0.1583(9) 0.2293(2) -0.2907(6) 0.0288(13) Uani 1 1 d . .
C021 C -0.0605(8) 0.4131(2) -0.0654(6) 0.0292(13) Uani 1 1 d . .
C022 C 0.2296(9) 0.3375(3) 0.3692(6) 0.0355(15) Uani 1 1 d . .
C023 C -0.2219(8) 0.0520(3) 0.4230(6) 0.0294(13) Uani 1 1 d . .
H023 H -0.2614 0.0327 0.4859 0.035 Uiso 1 1 calc R U
C024 C -0.3016(11) 0.0920(4) 0.0160(7) 0.048(2) Uani 1 1 d . .
H02A H -0.2936 0.1320 0.0203 0.072 Uiso 1 1 calc R U
H02B H -0.3816 0.0815 -0.0481 0.072 Uiso 1 1 calc R U
H02C H -0.1799 0.0767 0.0076 0.072 Uiso 1 1 calc R U
C025 C -0.1102(9) 0.1098(3) 0.2333(6) 0.0355(16) Uani 1 1 d . .
H025 H -0.0696 0.1289 0.1706 0.043 Uiso 1 1 calc R U
C026 C -0.2709(8) 0.0746(2) 0.2228(5) 0.0258(12) Uani 1 1 d . .
C027 C 0.2635(8) 0.2845(3) 0.3068(5) 0.0267(13) Uani 1 1 d . .
C028 C 0.4104(8) 0.2511(3) -0.1513(7) 0.0341(16) Uani 1 1 d . .
H028 H 0.4764 0.2421 -0.0839 0.041 Uiso 1 1 calc R U
C029 C -0.5256(10) 0.0320(3) 0.1049(7) 0.0396(18) Uani 1 1 d . .
H02D H -0.4773 -0.0054 0.1042 0.059 Uiso 1 1 calc R U
H02E H -0.5953 0.0392 0.0349 0.059 Uiso 1 1 calc R U
H02F H -0.6052 0.0361 0.1672 0.059 Uiso 1 1 calc R U
N030 N 0.2072(11) 0.3779(3) 0.4158(6) 0.060(2) Uani 1 1 d . .
C031 C 0.3530(10) 0.1867(3) 0.1908(7) 0.0361(16) Uani 1 1 d . .
H031 H 0.3824 0.1548 0.1503 0.043 Uiso 1 1 calc R U
C032 C 0.1548(9) 0.2725(3) 0.2073(6) 0.0319(15) Uani 1 1 d . .
C033 C 0.2303(9) 0.1628(3) -0.1308(6) 0.0405(18) Uani 1 1 d . U
C034 C -0.0127(9) 0.3861(3) -0.1633(7) 0.0394(18) Uani 1 1 d . .
H034 H 0.0915 0.3631 -0.1589 0.047 Uiso 1 1 calc R U
C035 C -0.3208(8) 0.0459(3) 0.3192(6) 0.0302(14) Uani 1 1 d . .
H035 H -0.4228 0.0220 0.3141 0.036 Uiso 1 1 calc R U
C036 C -0.3014(11) 0.4060(4) -0.4807(7) 0.046(2) Uani 1 1 d . .
H03A H -0.1823 0.4218 -0.4946 0.069 Uiso 1 1 calc R U
H03B H -0.3870 0.4139 -0.5437 0.069 Uiso 1 1 calc R U
H03C H -0.2893 0.3662 -0.4715 0.069 Uiso 1 1 calc R U
C037 C 0.4499(9) 0.1996(3) 0.2885(7) 0.0406(18) Uani 1 1 d . .
H037 H 0.5458 0.1763 0.3154 0.049 Uiso 1 1 calc R U
C038 C -0.1707(14) 0.2221(4) -0.4692(8) 0.061(3) Uani 1 1 d . .
H03A H -0.2636 0.1980 -0.5042 0.091 Uiso 1 1 calc R U
H03B H -0.0858 0.2336 -0.5248 0.091 Uiso 1 1 calc R U
H03C H -0.2294 0.2545 -0.4388 0.091 Uiso 1 1 calc R U
C039 C 0.3248(9) 0.1029(3) 0.5533(7) 0.0409(17) Uani 1 1 d . .
H03D H 0.3641 0.0693 0.5169 0.061 Uiso 1 1 calc R U
H03E H 0.3912 0.1068 0.6255 0.061 Uiso 1 1 calc R U
H03F H 0.3500 0.1346 0.5065 0.061 Uiso 1 1 calc R U
C040 C 0.3563(11) 0.3125(3) -0.3107(8) 0.0402(18) Uani 1 1 d . .
H040 H 0.3883 0.3443 -0.3507 0.048 Uiso 1 1 calc R U
C041 C -0.1737(14) 0.2771(4) 0.0349(8) 0.062(3) Uani 1 1 d . .
H04A H -0.1037 0.2760 -0.0321 0.093 Uiso 1 1 calc R U
H04B H -0.2907 0.2952 0.0179 0.093 Uiso 1 1 calc R U
H04C H -0.1951 0.2396 0.0605 0.093 Uiso 1 1 calc R U
C042 C 0.3216(8) 0.3961(3) 0.0551(7) 0.0407(18) Uani 1 1 d . .
H04D H 0.3553 0.4221 -0.0024 0.061 Uiso 1 1 calc R U
H04E H 0.3517 0.3588 0.0322 0.061 Uiso 1 1 calc R U
H04F H 0.3889 0.4049 0.1252 0.061 Uiso 1 1 calc R U
C043 C 0.4506(9) 0.2976(3) -0.2098(8) 0.048(2) Uani 1 1 d . .
H043 H 0.5459 0.3206 -0.1813 0.057 Uiso 1 1 calc R U
C044 C -0.5204(11) 0.4692(3) -0.3953(8) 0.049(2) Uani 1 1 d . .
H04G H -0.5960 0.4679 -0.3307 0.074 Uiso 1 1 calc R U
H04H H -0.5946 0.4596 -0.4624 0.074 Uiso 1 1 calc R U
H04I H -0.4711 0.5062 -0.4032 0.074 Uiso 1 1 calc R U
C045 C 0.0222(10) 0.4588(3) 0.1762(6) 0.0362(16) Uani 1 1 d . .
H04G H 0.0838 0.4508 0.2486 0.054 Uiso 1 1 calc R U
H04H H -0.1092 0.4618 0.1849 0.054 Uiso 1 1 calc R U
H04I H 0.0682 0.4934 0.1474 0.054 Uiso 1 1 calc R U
C046 C -0.2089(9) 0.3332(4) 0.2619(7) 0.055(2) Uani 1 1 d . .
H04J H -0.3184 0.3505 0.2279 0.082 Uiso 1 1 calc R U
H04K H -0.1505 0.3583 0.3164 0.082 Uiso 1 1 calc R U
H04L H -0.2426 0.2993 0.2993 0.082 Uiso 1 1 calc R U

loop_
_atom_site_aniso_label
_atom_site_aniso_U_11
_atom_site_aniso_U_22
_atom_site_aniso_U_33
_atom_site_aniso_U_23
_atom_site_aniso_U_13
_atom_site_aniso_U_12
Si01 0.0288(8) 0.0260(8) 0.0299(12) -0.0036(8) 0.0017(7) 0.0000(6)
Si02 0.0285(8) 0.0286(8) 0.0274(11) 0.0049(7) -0.0093(7) -0.0050(6)
Si03 0.0287(8) 0.0265(8) 0.0312(12) 0.0028(8) 0.0015(7) -0.0003(6)
Si04 0.0289(8) 0.0277(8) 0.0285(11) -0.0055(7) -0.0087(7) 0.0049(6)
N005 0.057(4) 0.027(3) 0.020(3) 0.001(2) 0.000(3) -0.004(2)
N006 0.050(3) 0.028(3) 0.033(4) -0.007(2) -0.011(3) 0.002(2)
N007 0.082(5) 0.033(3) 0.037(4) 0.019(3) -0.005(4) -0.009(3)
C008 0.053(4) 0.022(3) 0.038(4) 0.007(3) 0.004(3) 0.003(2)
C009 0.039(3) 0.026(3) 0.043(5) 0.008(3) 0.014(3) 0.007(2)
C010 0.034(3) 0.024(3) 0.024(4) -0.002(2) 0.006(2) 0.002(2)
C011 0.030(3) 0.037(3) 0.032(4) -0.010(3) 0.006(3) -0.016(2)
C012 0.028(3) 0.026(3) 0.034(4) -0.006(3) 0.004(3) 0.005(2)
C013 0.028(3) 0.046(4) 0.040(5) -0.002(3) 0.003(3) 0.003(2)
C014 0.041(3) 0.043(4) 0.031(4) -0.006(3) 0.007(3) 0.003(3)
C015 0.042(3) 0.027(3) 0.031(4) -0.005(3) 0.010(3) -0.012(2)
C016 0.050(4) 0.043(4) 0.027(4) 0.005(3) 0.016(3) 0.006(3)
C017 0.024(2) 0.030(3) 0.034(4) -0.017(3) -0.006(2) 0.001(2)
C018 0.036(3) 0.025(3) 0.021(3) -0.011(2) 0.000(2) -0.011(2)
C019 0.027(3) 0.094(7) 0.051(6) -0.034(5) 0.001(3) 0.000(4)
C020 0.040(3) 0.018(2) 0.027(4) -0.008(2) -0.004(3) 0.011(2)
C021 0.031(3) 0.027(3) 0.030(4) -0.003(2) 0.008(2) 0.007(2)
C022 0.041(3) 0.046(4) 0.017(4) 0.002(3) -0.019(3) 0.008(3)
C023 0.034(3) 0.029(3) 0.025(4) 0.003(2) 0.001(3) -0.007(2)
C024 0.043(4) 0.069(5) 0.031(5) 0.025(4) 0.000(3) -0.009(4)
C025 0.047(4) 0.027(3) 0.033(4) -0.007(3) 0.007(3) -0.021(3)
C026 0.030(3) 0.024(3) 0.024(4) 0.004(2) 0.006(2) -0.0023(19)
C027 0.027(2) 0.035(3) 0.018(3) 0.013(2) -0.006(2) -0.004(2)
C028 0.025(3) 0.033(3) 0.043(5) -0.017(3) -0.008(3) 0.010(2)
C029 0.042(3) 0.041(4) 0.033(5) 0.007(3) -0.015(3) -0.016(3)
N030 0.083(6) 0.052(4) 0.042(5) -0.020(3) -0.030(4) 0.017(3)
C031 0.051(4) 0.021(3) 0.037(5) -0.001(3) 0.009(3) 0.003(2)
C032 0.029(3) 0.040(4) 0.027(4) 0.006(3) -0.006(3) -0.013(2)
C033 0.038(3) 0.060(5) 0.021(4) -0.006(4) -0.018(3) -0.002(3)
C034 0.033(3) 0.039(4) 0.047(5) 0.017(3) -0.001(3) 0.018(3)
C035 0.029(3) 0.026(3) 0.035(4) 0.001(3) -0.001(3) -0.001(2)
C036 0.053(5) 0.054(5) 0.032(5) -0.016(4) 0.002(4) 0.007(4)
C037 0.031(3) 0.040(4) 0.051(5) 0.017(3) 0.001(3) -0.001(3)
C038 0.076(6) 0.041(4) 0.060(6) -0.008(4) -0.045(5) 0.020(4)
C039 0.035(3) 0.048(4) 0.040(5) -0.005(4) 0.002(3) 0.000(3)
C040 0.046(4) 0.028(3) 0.047(5) -0.015(3) 0.008(3) -0.006(3)
C041 0.089(6) 0.045(4) 0.047(6) 0.003(4) -0.043(5) -0.033(4)
C042 0.024(3) 0.040(4) 0.057(6) 0.011(4) -0.001(3) 0.000(2)
C043 0.030(3) 0.037(4) 0.079(6) -0.029(4) 0.023(4) -0.013(2)
C044 0.053(4) 0.039(4) 0.053(6) -0.019(3) -0.025(4) 0.019(3)
C045 0.050(4) 0.026(3) 0.032(4) -0.016(3) -0.002(3) 0.001(2)
C046 0.028(3) 0.089(6) 0.048(5) 0.033(5) 0.003(3) -0.004(3)

loop_
_atom_type_symbol
_atom_type_description
_atom_type_scat_dispersion_real
_atom_type_scat_dispersion_imag
_atom_type_scat_source
C C -0.0001 0.0005 'International Tables Vol C Tables 4.2.6.8 and 6.1.1.4'
N N 0.0004 0.0010 'International Tables Vol C Tables 4.2.6.8 and 6.1.1.4'
Si Si 0.0268 0.0227 'International Tables Vol C Tables 4.2.6.8 and 6.1.1.4'
H H 0.0000 0.0000 'International Tables Vol C Tables 4.2.6.8 and 6.1.1.4'

loop_
_geom_angle_atom_site_label_1
_geom_angle_atom_site_label_2
_geom_angle_atom_site_label_3
_geom_angle
_geom_angle_site_symmetry_3
C018 Si01 C008 111.3(3) .
C018 Si01 C039 109.5(3) .
C008 Si01 C039 109.0(3) .
C018 Si01 Si04 107.0(2) 1_556
C008 Si01 Si04 109.2(2) 1_556
C039 Si01 Si04 110.8(3) 1_556
C041 Si02 C032 109.5(4) .
C041 Si02 C046 107.1(5) .
C032 Si02 C046 110.4(3) .
C041 Si02 Si03 110.2(3) .
C032 Si02 Si03 111.0(2) .
C046 Si02 Si03 108.5(3) .
C042 Si03 C045 109.8(4) .
C042 Si03 C021 110.1(3) .
C045 Si03 C021 110.8(3) .
C042 Si03 Si02 110.0(2) .
C045 Si03 Si02 109.0(3) .
C021 Si03 Si02 107.0(2) .
C038 Si04 C020 109.6(4) .
C038 Si04 C019 109.8(5) .
C020 Si04 C019 109.6(3) .
C038 Si04 Si01 108.4(3) 1_554
C020 Si04 Si01 111.84(18) 1_554
C019 Si04 Si01 107.7(3) 1_554
C026 N005 C024 120.4(6) .
C026 N005 C029 119.9(5) .
C024 N005 C029 117.2(6) .
C010 N006 C036 120.8(6) .
C010 N006 C044 121.4(6) .
C036 N006 C044 116.2(6) .
C012 C009 C021 122.4(6) .
N006 C010 C012 122.2(6) .
N006 C010 C016 120.4(6) .
C012 C010 C016 117.4(6) .
C025 C011 C018 125.9(5) .
C010 C012 C009 121.4(6) .
C027 C013 C037 118.3(7) .
C020 C014 C040 121.9(7) .
C031 C015 C032 123.6(7) .
C010 C016 C034 119.4(6) .
C020 C017 C028 122.7(7) .
C020 C017 C033 121.1(6) .
C028 C017 C033 116.2(6) .
C011 C018 C023 114.1(5) .
C011 C018 Si01 123.1(4) .
C023 C018 Si01 122.7(5) .
C017 C020 C014 117.4(6) .
C017 C020 Si04 123.7(5) .
C014 C020 Si04 118.7(5) .
C034 C021 C009 114.9(6) .
C034 C021 Si03 122.2(4) .
C009 C021 Si03 122.9(5) .
N030 C022 C027 178.7(8) .
C035 C023 C018 121.8(6) .
C011 C025 C026 119.0(6) .
C035 C026 N005 122.3(5) .
C035 C026 C025 117.5(6) .
N005 C026 C025 120.2(5) .
C013 C027 C032 123.8(7) .
C013 C027 C022 117.1(6) .
C032 C027 C022 119.1(6) .
C043 C028 C017 118.0(7) .
C037 C031 C015 119.6(7) .
C027 C032 C015 114.3(6) .
C027 C032 Si02 125.1(5) .
C015 C032 Si02 120.6(5) .
N007 C033 C017 178.1(7) .
C021 C034 C016 124.5(6) .
C026 C035 C023 121.7(6) .
C031 C037 C013 120.3(6) .
C043 C040 C014 116.9(7) .
C028 C043 C040 123.0(7) .

loop_
_geom_bond_atom_site_label_1
_geom_bond_atom_site_label_2
_geom_bond_distance
_geom_bond_site_symmetry_2
Si01 C018 1.860(6) .
Si01 C008 1.868(7) .
Si01 C039 1.881(7) .
Si01 Si04 2.350(2) 1_556
Si02 C041 1.855(7) .
Si02 C032 1.869(7) .
Si02 C046 1.896(8) .
Si02 Si03 2.351(2) .
Si03 C042 1.854(6) .
Si03 C045 1.865(6) .
Si03 C021 1.878(7) .
Si04 C038 1.873(7) .
Si04 C020 1.913(7) .
Si04 C019 1.922(8) .
Si04 Si01 2.351(2) 1_554
N005 C026 1.422(8) .
N005 C024 1.429(9) .
N005 C029 1.426(8) .
N006 C010 1.355(8) .
N006 C036 1.429(9) .
N006 C044 1.445(9) .
N007 C033 1.136(9) .
C009 C012 1.405(10) .
C009 C021 1.412(8) .
C010 C012 1.396(8) .
C010 C016 1.410(9) .
C011 C025 1.379(10) .
C011 C018 1.379(9) .
C013 C027 1.401(9) .
C013 C037 1.451(11) .
C014 C020 1.394(10) .
C014 C040 1.428(10) .
C015 C031 1.410(10) .
C015 C032 1.439(9) .
C016 C034 1.412(11) .
C017 C020 1.357(9) .
C017 C028 1.427(9) .
C017 C033 1.512(11) .
C018 C023 1.445(8) .
C021 C034 1.381(10) .
C022 N030 1.125(9) .
C022 C027 1.492(10) .
C023 C035 1.392(9) .
C025 C026 1.430(8) .
C026 C035 1.391(9) .
C027 C032 1.406(9) .
C028 C043 1.346(11) .
C031 C037 1.351(11) .
C040 C043 1.387(13) .
